data_2015212
loop_
_publ_author_name
'Engel, Jens'
'Ehrenberg, Helmut'
'Fuess, Hartmut'

_publ_section_title
;
 The K~2<i>n~</i>CoMo~2+<i>n~</i>O~7+4<i>n~</i> family of structures,
 with <i>n</i> = 2, 3 or 5
;
_journal_coeditor_code SQ1222
_journal_issue 11
_journal_name_full 'Acta Crystallographica Section C'
_journal_page_first i111
_journal_page_last i112
_journal_paper_doi 10.1107/S0108270105025242
_journal_volume 61
_journal_year 2005
_chemical_formula_iupac 'K4 Co Mo4 O15'
_chemical_formula_sum 'Co K4 Mo4 O15'
_chemical_formula_weight 839.09
_chemical_name_systematic
;
tetrapotassium cobalt tetramolybdate
;
_space_group_IT_number 147
_symmetry_cell_setting trigonal
_symmetry_space_group_name_Hall '-P 3'
_symmetry_space_group_name_H-M 'P -3'
_atom_sites_solution_primary direct
_atom_sites_solution_secondary difmap
_audit_creation_method SHELXL97
_cell_angle_alpha 90.00
_cell_angle_beta 90.00
_cell_angle_gamma 120.00
_cell_formula_units_Z 2
_cell_length_a 10.2920(10)
_cell_length_b 10.2920(10)
_cell_length_c 8.1271(8)
_cell_measurement_reflns_used 2013
_cell_measurement_temperature 298(2)
_cell_measurement_theta_max 30.05
_cell_measurement_theta_min 2.31
_cell_volume 745.53(13)
_computing_cell_refinement
;
CrysAlis RED (Oxford Diffraction, 2003)
;
_computing_data_collection
;
CrysAlis CCD (Oxford Diffraction, 2003)
;
_computing_data_reduction 'CrysAlis RED'
_computing_molecular_graphics 'DIAMOND (Brandenburg, 2001)'
_computing_publication_material SHELXL97
_computing_structure_refinement 'SHELXL97 (Sheldrick, 1997)'
_computing_structure_solution 'SHELXS97 (Sheldrick, 1997)'
_diffrn_ambient_temperature 299(2)
_diffrn_measured_fraction_theta_full 0.900
_diffrn_measured_fraction_theta_max 0.900
_diffrn_measurement_device_type
;
Oxford Xcalibur with Sapphire CCD area detector
;
_diffrn_measurement_method '\w and \f'
_diffrn_radiation_monochromator graphite
_diffrn_radiation_source 'fine-focus sealed tube'
_diffrn_radiation_type MoK\a
_diffrn_radiation_wavelength 0.71073
_diffrn_reflns_av_R_equivalents 0.0469
_diffrn_reflns_av_sigmaI/netI 0.0577
_diffrn_reflns_limit_h_max 14
_diffrn_reflns_limit_h_min -13
_diffrn_reflns_limit_k_max 14
_diffrn_reflns_limit_k_min -14
_diffrn_reflns_limit_l_max 11
_diffrn_reflns_limit_l_min -10
_diffrn_reflns_number 3620
_diffrn_reflns_theta_full 30.03
_diffrn_reflns_theta_max 30.03
_diffrn_reflns_theta_min 3.39
_exptl_absorpt_coefficient_mu 5.552
_exptl_absorpt_correction_T_max 0.835
_exptl_absorpt_correction_T_min 0.771
_exptl_absorpt_correction_type numerical
_exptl_absorpt_process_details
;
[CrysAlis RED (Oxford Diffraction Ltd, 2003); analytical numeric absorption
correction using a multifaceted crystal model based on expressions derived by
R.C. Clark & J.S. Reid (Reference?)].
;
_exptl_crystal_colour blue
_exptl_crystal_density_diffrn 3.738
_exptl_crystal_density_method 'not measured'
_exptl_crystal_description prism
_exptl_crystal_F_000 782
_exptl_crystal_size_max 0.040
_exptl_crystal_size_mid 0.035
_exptl_crystal_size_min 0.025
_refine_diff_density_max 1.716
_refine_diff_density_min -1.085
_refine_ls_extinction_coef 0.0009(4)
_refine_ls_extinction_expression Fc^*^=kFc[1+0.001xFc^2^\l^3^/sin(2\q)]^-1/4^
_refine_ls_extinction_method 'SHELXL97 (Sheldrick, 1997)'
_refine_ls_goodness_of_fit_ref 1.093
_refine_ls_matrix_type full
_refine_ls_number_parameters 75
_refine_ls_number_reflns 1318
_refine_ls_number_restraints 0
_refine_ls_restrained_S_all 1.093
_refine_ls_R_factor_all 0.0663
_refine_ls_R_factor_gt 0.0450
_refine_ls_shift/su_max 0.000
_refine_ls_shift/su_mean 0.000
_refine_ls_structure_factor_coef Fsqd
_refine_ls_weighting_details 'calc w=1/[\s^2^(Fo^2^)+(0.0329P)^2^+3.9972P] where P=(Fo^2^+2Fc^2^)/3'
_refine_ls_weighting_scheme calc
_refine_ls_wR_factor_gt 0.0878
_refine_ls_wR_factor_ref 0.0938
_reflns_number_gt 1041
_reflns_number_total 1318
_reflns_threshold_expression I>2\s(I)
_cod_data_source_file sq1222.cif
_cod_data_source_block I
_cod_depositor_comments
;
The following automatic conversions were performed:
'_symmetry_cell_setting' value 'Trigonal' changed to 'trigonal' according
to '/home/saulius/struct/CIF-dictionaries/cif_core.dic' dictionary named
'cif_core.dic' version 2.4.1 from 2010-06-29.

Automatic conversion script
Id: cif_fix_enum 1527 2010-12-29 10:47:43Z saulius 

The following automatic conversions were performed:

'_symmetry_cell_setting' value 'Trigonal' changed to 'trigonal'
according to /home/saulius/struct/CIF-dictionaries/cif_core.dic
dictionary named 'cif_core.dic' version 2.4.1 from 2010-06-29.

Automatic conversion script
Id: cif_fix_values 1715 2011-07-08 13:25:40Z adriana 
;
_cod_database_code 2015212
_cod_database_fobs_code 2015212

loop_
_symmetry_equiv_pos_as_xyz
'x, y, z'
'-y, x-y, z'
'-x+y, -x, z'
'-x, -y, -z'
'y, -x+y, -z'
'x-y, x, -z'

loop_
_atom_site_label
_atom_site_fract_x
_atom_site_fract_y
_atom_site_fract_z
_atom_site_U_iso_or_equiv
_atom_site_adp_type
_atom_site_calc_flag
_atom_site_refinement_flags
_atom_site_occupancy
_atom_site_disorder_assembly
_atom_site_disorder_group
_atom_site_type_symbol
Mo1 0.65875(6) -0.01422(6) 0.63700(6) 0.01147(17) Uani d . 1 . . Mo
Mo2 0.6667 0.3333 1.14197(12) 0.0160(3) Uani d S 1 . . Mo
Co1 0.6667 0.3333 0.53410(16) 0.0067(3) Uani d S 1 . . Co
K1 0.3920(2) 0.0873(2) 0.8608(2) 0.0274(4) Uani d . 1 . . K
K2 1.0000 0.0000 0.0000 0.0239(9) Uani d S 1 . . K
K3 0.0000 0.0000 0.5000 0.0295(10) Uani d S 1 . . K
O1 0.6376(5) 0.1466(5) 0.6613(6) 0.0170(10) Uani d . 1 . . O
O2 0.7817(6) -0.0071(6) 0.7902(6) 0.0200(11) Uani d . 1 . . O
O3 0.4792(5) -0.1839(5) 0.6590(6) 0.0173(10) Uani d . 1 . . O
O4 0.7266(6) -0.0116(5) 0.4418(6) 0.0207(11) Uani d . 1 . . O
O5 0.5178(6) 0.3414(6) 1.0504(6) 0.0267(12) Uani d . 1 . . O

loop_
_atom_site_aniso_label
_atom_site_aniso_U_11
_atom_site_aniso_U_22
_atom_site_aniso_U_33
_atom_site_aniso_U_12
_atom_site_aniso_U_13
_atom_site_aniso_U_23
Mo1 0.0100(3) 0.0106(3) 0.0134(3) 0.0048(2) -0.0008(2) -0.0001(2)
Mo2 0.0174(4) 0.0174(4) 0.0132(5) 0.00868(18) 0.000 0.000
Co1 0.0061(4) 0.0061(4) 0.0079(7) 0.0030(2) 0.000 0.000
K1 0.0333(10) 0.0267(10) 0.0264(8) 0.0182(8) -0.0059(7) -0.0002(7)
K2 0.0247(13) 0.0247(13) 0.0223(19) 0.0124(7) 0.000 0.000
K3 0.0140(12) 0.0140(12) 0.060(3) 0.0070(6) 0.000 0.000
O1 0.018(3) 0.018(3) 0.020(2) 0.012(2) 0.0035(19) 0.0040(19)
O2 0.021(3) 0.018(3) 0.022(2) 0.012(2) -0.012(2) -0.004(2)
O3 0.016(3) 0.013(2) 0.020(2) 0.005(2) 0.0001(19) 0.0017(19)
O4 0.021(3) 0.021(3) 0.020(2) 0.011(2) 0.001(2) -0.003(2)
O5 0.027(3) 0.033(3) 0.022(3) 0.017(3) -0.005(2) 0.001(2)

loop_
_atom_type_symbol
_atom_type_description
_atom_type_scat_dispersion_real
_atom_type_scat_dispersion_imag
_atom_type_scat_source
K K 0.2009 0.2494 'International Tables Vol C Tables 4.2.6.8 and 6.1.1.4'
Co Co 0.3494 0.9721 'International Tables Vol C Tables 4.2.6.8 and 6.1.1.4'
Mo Mo -1.6832 0.6857 'International Tables Vol C Tables 4.2.6.8 and 6.1.1.4'
O O 0.0106 0.0060 'International Tables Vol C Tables 4.2.6.8 and 6.1.1.4'

loop_
_geom_angle_atom_site_label_1
_geom_angle_atom_site_label_2
_geom_angle_atom_site_label_3
_geom_angle_site_symmetry_1
_geom_angle_site_symmetry_3
_geom_angle
O4 Mo1 O2 . . 112.0(2)
O4 Mo1 O1 . . 108.8(2)
O2 Mo1 O1 . . 107.7(2)
O4 Mo1 O3 . . 108.4(2)
O2 Mo1 O3 . . 109.8(2)
O1 Mo1 O3 . . 110.2(2)
O4 Mo1 K1 . 2_655 110.78(17)
O2 Mo1 K1 . 2_655 53.71(16)
O1 Mo1 K1 . 2_655 56.96(16)
O3 Mo1 K1 . 2_655 140.81(15)
O4 Mo1 K3 . 1_655 48.72(17)
O2 Mo1 K3 . 1_655 63.27(17)
O1 Mo1 K3 . 1_655 124.25(15)
O3 Mo1 K3 . 1_655 124.90(15)
K1 Mo1 K3 2_655 1_655 82.41(3)
O4 Mo1 K1 . . 140.10(18)
O2 Mo1 K1 . . 104.56(17)
O1 Mo1 K1 . . 42.39(15)
O3 Mo1 K1 . . 72.08(16)
K1 Mo1 K1 2_655 . 78.46(6)
K3 Mo1 K1 1_655 . 160.86(3)
O4 Mo1 K1 . 4_656 27.19(17)
O2 Mo1 K1 . 4_656 137.10(17)
O1 Mo1 K1 . 4_656 102.47(15)
O3 Mo1 K1 . 4_656 86.87(15)
K1 Mo1 K1 2_655 4_656 130.50(4)
K3 Mo1 K1 1_655 4_656 74.68(3)
K1 Mo1 K1 . 4_656 118.26(3)
O5 Mo2 O5 2_655 3_665 103.1(2)
O5 Mo2 O5 2_655 . 103.1(2)
O5 Mo2 O5 3_665 . 103.1(2)
O5 Mo2 O3 2_655 5_667 92.2(2)
O5 Mo2 O3 3_665 5_667 88.1(2)
O5 Mo2 O3 . 5_667 158.3(2)
O5 Mo2 O3 2_655 4_657 88.1(2)
O5 Mo2 O3 3_665 4_657 158.3(2)
O5 Mo2 O3 . 4_657 92.2(2)
O3 Mo2 O3 5_667 4_657 72.74(19)
O5 Mo2 O3 2_655 6_557 158.3(2)
O5 Mo2 O3 3_665 6_557 92.2(2)
O5 Mo2 O3 . 6_557 88.1(2)
O3 Mo2 O3 5_667 6_557 72.74(19)
O3 Mo2 O3 4_657 6_557 72.74(19)
O5 Mo2 K1 2_655 . 53.74(18)
O5 Mo2 K1 3_665 . 114.34(18)
O5 Mo2 K1 . . 49.47(18)
O3 Mo2 K1 5_667 . 141.54(13)
O3 Mo2 K1 4_657 . 87.31(13)
O3 Mo2 K1 6_557 . 132.75(13)
O5 Mo2 K1 2_655 2_655 49.47(18)
O5 Mo2 K1 3_665 2_655 53.74(18)
O5 Mo2 K1 . 2_655 114.34(18)
O3 Mo2 K1 5_667 2_655 87.31(13)
O3 Mo2 K1 4_657 2_655 132.75(13)
O3 Mo2 K1 6_557 2_655 141.54(13)
K1 Mo2 K1 . 2_655 82.63(5)
O5 Mo2 K1 2_655 3_665 114.34(18)
O5 Mo2 K1 3_665 3_665 49.47(18)
O5 Mo2 K1 . 3_665 53.74(18)
O3 Mo2 K1 5_667 3_665 132.75(13)
O3 Mo2 K1 4_657 3_665 141.54(13)
O3 Mo2 K1 6_557 3_665 87.31(13)
K1 Mo2 K1 . 3_665 82.63(5)
K1 Mo2 K1 2_655 3_665 82.63(5)
O5 Mo2 K1 2_655 4_657 25.38(17)
O5 Mo2 K1 3_665 4_657 120.88(18)
O5 Mo2 K1 . 4_657 112.52(18)
O3 Mo2 K1 5_667 4_657 75.76(13)
O3 Mo2 K1 4_657 4_657 64.98(13)
O3 Mo2 K1 6_557 4_657 132.93(13)
K1 Mo2 K1 . 4_657 65.97(4)
K1 Mo2 K1 2_655 4_657 68.78(5)
K1 Mo2 K1 3_665 4_657 139.31(3)
O5 Mo2 K1 2_655 5_667 112.52(19)
O5 Mo2 K1 3_665 5_667 25.38(17)
O5 Mo2 K1 . 5_667 120.88(19)
O3 Mo2 K1 5_667 5_667 64.98(13)
O3 Mo2 K1 4_657 5_667 132.93(13)
O3 Mo2 K1 6_557 5_667 75.76(13)
K1 Mo2 K1 . 5_667 139.31(3)
K1 Mo2 K1 2_655 5_667 65.97(4)
K1 Mo2 K1 3_665 5_667 68.78(5)
K1 Mo2 K1 4_657 5_667 119.9970(10)
O5 Mo2 K1 2_655 6_557 120.88(18)
O5 Mo2 K1 3_665 6_557 112.52(18)
O5 Mo2 K1 . 6_557 25.38(17)
O3 Mo2 K1 5_667 6_557 132.93(13)
O3 Mo2 K1 4_657 6_557 75.76(13)
O3 Mo2 K1 6_557 6_557 64.98(13)
K1 Mo2 K1 . 6_557 68.78(5)
K1 Mo2 K1 2_655 6_557 139.31(3)
K1 Mo2 K1 3_665 6_557 65.97(4)
K1 Mo2 K1 4_657 6_557 119.9970(10)
K1 Mo2 K1 5_667 6_557 119.9970(10)
O1 Co1 O1 . 2_655 97.19(17)
O1 Co1 O1 . 3_665 97.19(17)
O1 Co1 O1 2_655 3_665 97.19(17)
O1 Co1 O3 . 4_656 88.61(18)
O1 Co1 O3 2_655 4_656 162.44(19)
O1 Co1 O3 3_665 4_656 98.52(18)
O1 Co1 O3 . 5_666 98.52(17)
O1 Co1 O3 2_655 5_666 88.61(18)
O1 Co1 O3 3_665 5_666 162.44(19)
O3 Co1 O3 4_656 5_666 74.10(19)
O1 Co1 O3 . 6_556 162.44(19)
O1 Co1 O3 2_655 6_556 98.52(18)
O1 Co1 O3 3_665 6_556 88.61(18)
O3 Co1 O3 4_656 6_556 74.10(19)
O3 Co1 O3 5_666 6_556 74.10(19)
O1 Co1 K1 . 2_655 50.79(14)
O1 Co1 K1 2_655 2_655 46.70(13)
O1 Co1 K1 3_665 2_655 105.35(14)
O3 Co1 K1 4_656 2_655 134.51(13)
O3 Co1 K1 5_666 2_655 90.72(12)
O3 Co1 K1 6_556 2_655 143.12(13)
O1 Co1 K1 . . 46.70(13)
O1 Co1 K1 2_655 . 105.35(14)
O1 Co1 K1 3_665 . 50.79(14)
O3 Co1 K1 4_656 . 90.72(12)
O3 Co1 K1 5_666 . 143.12(13)
O3 Co1 K1 6_556 . 134.51(13)
K1 Co1 K1 2_655 . 76.12(5)
O1 Co1 K1 . 3_665 105.35(14)
O1 Co1 K1 2_655 3_665 50.79(14)
O1 Co1 K1 3_665 3_665 46.70(13)
O3 Co1 K1 4_656 3_665 143.12(13)
O3 Co1 K1 5_666 3_665 134.51(13)
O3 Co1 K1 6_556 3_665 90.72(12)
K1 Co1 K1 2_655 3_665 76.12(5)
K1 Co1 K1 . 3_665 76.12(5)
O5 K1 O4 5_557 4_656 97.29(16)
O5 K1 O5 5_557 . 126.42(7)
O4 K1 O5 4_656 . 136.23(16)
O5 K1 O1 5_557 . 94.37(16)
O4 K1 O1 4_656 . 76.27(15)
O5 K1 O1 . . 99.99(16)
O5 K1 O2 5_557 3_665 135.49(18)
O4 K1 O2 4_656 3_665 69.07(15)
O5 K1 O2 . 3_665 76.70(15)
O1 K1 O2 . 3_665 120.81(14)
O5 K1 O5 5_557 2_655 81.06(18)
O4 K1 O5 4_656 2_655 144.00(16)
O5 K1 O5 . 2_655 58.2(2)
O1 K1 O5 . 2_655 68.08(15)
O2 K1 O5 3_665 2_655 134.73(17)
O5 K1 O1 5_557 3_665 158.28(17)
O4 K1 O1 4_656 3_665 71.50(14)
O5 K1 O1 . 3_665 67.73(15)
O1 K1 O1 . 3_665 65.27(19)
O2 K1 O1 3_665 3_665 58.97(13)
O5 K1 O1 2_655 3_665 97.05(15)
O5 K1 O2 5_557 4_657 72.13(15)
O4 K1 O2 4_656 4_657 128.09(15)
O5 K1 O2 . 4_657 71.78(15)
O1 K1 O2 . 4_657 152.54(14)
O2 K1 O2 3_665 4_657 83.59(16)
O5 K1 O2 2_655 4_657 85.93(14)
O1 K1 O2 3_665 4_657 129.49(14)
O5 K1 Mo1 5_557 3_665 155.27(13)
O4 K1 Mo1 4_656 3_665 60.85(11)
O5 K1 Mo1 . 3_665 75.85(11)
O1 K1 Mo1 . 3_665 91.43(11)
O2 K1 Mo1 3_665 3_665 29.69(9)
O5 K1 Mo1 2_655 3_665 123.24(12)
O1 K1 Mo1 3_665 3_665 30.51(9)
O2 K1 Mo1 4_657 3_665 110.94(10)
O5 K1 Mo2 5_557 . 103.88(13)
O4 K1 Mo2 4_656 . 152.45(13)
O5 K1 Mo2 . . 28.92(11)
O1 K1 Mo2 . . 84.65(11)
O2 K1 Mo2 3_665 . 105.61(12)
O5 K1 Mo2 2_655 . 29.35(11)
O1 K1 Mo2 3_665 . 82.59(10)
O2 K1 Mo2 4_657 . 75.98(9)
Mo1 K1 Mo2 3_665 . 100.58(5)
O5 K1 Co1 5_557 . 125.96(13)
O4 K1 Co1 4_656 . 68.28(11)
O5 K1 Co1 . . 85.26(12)
O1 K1 Co1 . . 32.51(10)
O2 K1 Co1 3_665 . 89.33(10)
O5 K1 Co1 2_655 . 83.57(12)
O1 K1 Co1 3_665 . 32.94(9)
O2 K1 Co1 4_657 . 156.95(11)
Mo1 K1 Co1 3_665 . 59.65(3)
Mo2 K1 Co1 . . 84.94(4)
O5 K1 K2 5_557 1_456 92.03(13)
O4 K1 K2 4_656 1_456 85.97(12)
O5 K1 K2 . 1_456 89.84(12)
O1 K1 K2 . 1_456 161.74(11)
O2 K1 K2 3_665 1_456 46.48(9)
O5 K1 K2 2_655 1_456 129.94(11)
O1 K1 K2 3_665 1_456 105.28(10)
O2 K1 K2 4_657 1_456 45.50(8)
Mo1 K1 K2 3_665 1_456 75.98(3)
Mo2 K1 K2 . 1_456 110.37(4)
Co1 K1 K2 . 1_456 135.22(5)
O2 K2 O2 2_644 4_756 93.40(15)
O2 K2 O2 2_644 1_554 86.60(15)
O2 K2 O2 4_756 1_554 180.00(19)
O2 K2 O2 2_644 6_546 93.40(15)
O2 K2 O2 4_756 6_546 86.60(15)
O2 K2 O2 1_554 6_546 93.40(15)
O2 K2 O2 2_644 5_666 180.00(15)
O2 K2 O2 4_756 5_666 86.60(15)
O2 K2 O2 1_554 5_666 93.40(15)
O2 K2 O2 6_546 5_666 86.60(15)
O2 K2 O2 2_644 3_764 86.60(15)
O2 K2 O2 4_756 3_764 93.40(15)
O2 K2 O2 1_554 3_764 86.60(15)
O2 K2 O2 6_546 3_764 180.0
O2 K2 O2 5_666 3_764 93.40(15)
O2 K2 K1 2_644 3_654 47.75(10)
O2 K2 K1 4_756 3_654 115.55(10)
O2 K2 K1 1_554 3_654 64.45(10)
O2 K2 K1 6_546 3_654 55.67(11)
O2 K2 K1 5_666 3_654 132.25(10)
O2 K2 K1 3_764 3_654 124.33(11)
O2 K2 K1 2_644 6_656 132.25(10)
O2 K2 K1 4_756 6_656 64.45(10)
O2 K2 K1 1_554 6_656 115.55(10)
O2 K2 K1 6_546 6_656 124.33(11)
O2 K2 K1 5_666 6_656 47.75(10)
O2 K2 K1 3_764 6_656 55.67(11)
K1 K2 K1 3_654 6_656 180.00(5)
O2 K2 K1 2_644 5_656 55.67(11)
O2 K2 K1 4_756 5_656 47.75(10)
O2 K2 K1 1_554 5_656 132.25(10)
O2 K2 K1 6_546 5_656 64.45(10)
O2 K2 K1 5_666 5_656 124.33(11)
O2 K2 K1 3_764 5_656 115.55(10)
K1 K2 K1 3_654 5_656 68.29(2)
K1 K2 K1 6_656 5_656 111.71(2)
O2 K2 K1 2_644 1_654 64.45(10)
O2 K2 K1 4_756 1_654 55.67(11)
O2 K2 K1 1_554 1_654 124.33(11)
O2 K2 K1 6_546 1_654 132.25(10)
O2 K2 K1 5_666 1_654 115.55(10)
O2 K2 K1 3_764 1_654 47.75(10)
K1 K2 K1 3_654 1_654 111.71(2)
K1 K2 K1 6_656 1_654 68.29(2)
K1 K2 K1 5_656 1_654 68.29(2)
O2 K2 K1 2_644 4_656 115.55(10)
O2 K2 K1 4_756 4_656 124.33(11)
O2 K2 K1 1_554 4_656 55.67(11)
O2 K2 K1 6_546 4_656 47.75(10)
O2 K2 K1 5_666 4_656 64.45(10)
O2 K2 K1 3_764 4_656 132.25(10)
K1 K2 K1 3_654 4_656 68.29(2)
K1 K2 K1 6_656 4_656 111.71(2)
K1 K2 K1 5_656 4_656 111.71(2)
K1 K2 K1 1_654 4_656 180.0
O2 K2 K1 2_644 2_654 124.33(11)
O2 K2 K1 4_756 2_654 132.25(10)
O2 K2 K1 1_554 2_654 47.75(10)
O2 K2 K1 6_546 2_654 115.55(10)
O2 K2 K1 5_666 2_654 55.67(11)
O2 K2 K1 3_764 2_654 64.45(10)
K1 K2 K1 3_654 2_654 111.71(2)
K1 K2 K1 6_656 2_654 68.29(2)
K1 K2 K1 5_656 2_654 180.00(5)
K1 K2 K1 1_654 2_654 111.71(2)
K1 K2 K1 4_656 2_654 68.29(2)
O4 K3 O4 6_446 4_656 117.20(5)
O4 K3 O4 6_446 3_665 180.0(3)
O4 K3 O4 4_656 3_665 62.80(5)
O4 K3 O4 6_446 2_545 62.80(5)
O4 K3 O4 4_656 2_545 62.80(5)
O4 K3 O4 3_665 2_545 117.20(5)
O4 K3 O4 6_446 1_455 62.80(5)
O4 K3 O4 4_656 1_455 180.0
O4 K3 O4 3_665 1_455 117.20(5)
O4 K3 O4 2_545 1_455 117.20(5)
O4 K3 O4 6_446 5_566 117.20(5)
O4 K3 O4 4_656 5_566 117.20(5)
O4 K3 O4 3_665 5_566 62.80(5)
O4 K3 O4 2_545 5_566 180.0000(10)
O4 K3 O4 1_455 5_566 62.80(5)
O4 K3 O2 6_446 6_446 56.60(13)
O4 K3 O2 4_656 6_446 117.74(13)
O4 K3 O2 3_665 6_446 123.40(13)
O4 K3 O2 2_545 6_446 62.91(13)
O4 K3 O2 1_455 6_446 62.26(13)
O4 K3 O2 5_566 6_446 117.09(13)
O4 K3 O2 6_446 3_665 123.40(13)
O4 K3 O2 4_656 3_665 62.26(13)
O4 K3 O2 3_665 3_665 56.60(13)
O4 K3 O2 2_545 3_665 117.09(13)
O4 K3 O2 1_455 3_665 117.74(13)
O4 K3 O2 5_566 3_665 62.91(13)
O2 K3 O2 6_446 3_665 180.0
O4 K3 O2 6_446 2_545 62.26(13)
O4 K3 O2 4_656 2_545 62.91(13)
O4 K3 O2 3_665 2_545 117.74(13)
O4 K3 O2 2_545 2_545 56.60(12)
O4 K3 O2 1_455 2_545 117.09(13)
O4 K3 O2 5_566 2_545 123.40(12)
O2 K3 O2 6_446 2_545 107.38(12)
O2 K3 O2 3_665 2_545 72.62(12)
O4 K3 O2 6_446 4_656 117.09(13)
O4 K3 O2 4_656 4_656 56.60(12)
O4 K3 O2 3_665 4_656 62.91(13)
O4 K3 O2 2_545 4_656 62.26(13)
O4 K3 O2 1_455 4_656 123.40(12)
O4 K3 O2 5_566 4_656 117.74(13)
O2 K3 O2 6_446 4_656 72.62(12)
O2 K3 O2 3_665 4_656 107.38(12)
O2 K3 O2 2_545 4_656 107.38(12)
O4 K3 O2 6_446 1_455 62.91(13)
O4 K3 O2 4_656 1_455 123.40(12)
O4 K3 O2 3_665 1_455 117.09(13)
O4 K3 O2 2_545 1_455 117.74(13)
O4 K3 O2 1_455 1_455 56.60(12)
O4 K3 O2 5_566 1_455 62.26(13)
O2 K3 O2 6_446 1_455 107.38(12)
O2 K3 O2 3_665 1_455 72.62(12)
O2 K3 O2 2_545 1_455 72.62(12)
O2 K3 O2 4_656 1_455 180.00(15)
O4 K3 O2 6_446 5_566 117.74(13)
O4 K3 O2 4_656 5_566 117.09(13)
O4 K3 O2 3_665 5_566 62.26(13)
O4 K3 O2 2_545 5_566 123.40(12)
O4 K3 O2 1_455 5_566 62.91(13)
O4 K3 O2 5_566 5_566 56.60(12)
O2 K3 O2 6_446 5_566 72.62(12)
O2 K3 O2 3_665 5_566 107.38(12)
O2 K3 O2 2_545 5_566 180.0
O2 K3 O2 4_656 5_566 72.62(12)
O2 K3 O2 1_455 5_566 107.38(12)
Mo1 O1 Co1 . . 141.1(3)
Mo1 O1 K1 . . 112.2(2)
Co1 O1 K1 . . 100.80(18)
Mo1 O1 K1 . 2_655 92.53(18)
Co1 O1 K1 . 2_655 96.26(18)
K1 O1 K1 . 2_655 108.35(16)
Mo1 O2 K2 . 1_556 172.2(3)
Mo1 O2 K1 . 2_655 96.6(2)
K2 O2 K1 1_556 2_655 85.77(13)
Mo1 O2 K1 . 4_657 108.5(2)
K2 O2 K1 1_556 4_657 78.83(12)
K1 O2 K1 2_655 4_657 90.04(13)
Mo1 O2 K3 . 1_655 87.80(18)
K2 O2 K3 1_556 1_655 84.50(13)
K1 O2 K3 2_655 1_655 100.91(16)
K1 O2 K3 4_657 1_655 159.32(17)
Mo1 O3 Co1 . 4_656 128.3(2)
Mo1 O3 Mo2 . 4_657 138.7(2)
Co1 O3 Mo2 4_656 4_657 92.70(18)
Mo1 O4 K1 . 4_656 135.7(3)
Mo1 O4 K3 . 1_655 103.6(2)
K1 O4 K3 4_656 1_655 118.01(18)
Mo2 O5 K1 . 6_557 137.9(3)
Mo2 O5 K1 . . 101.6(2)
K1 O5 K1 6_557 . 107.7(2)
Mo2 O5 K1 . 3_665 96.9(2)
K1 O5 K1 6_557 3_665 98.94(18)
K1 O5 K1 . 3_665 112.47(18)

loop_
_geom_bond_atom_site_label_1
_geom_bond_atom_site_label_2
_geom_bond_site_symmetry_2
_geom_bond_distance
_geom_bond_publ_flag
Mo1 O4 . 1.728(5) ?
Mo1 O2 . 1.751(4) ?
Mo1 O1 . 1.785(5) ?
Mo1 O3 . 1.808(5) ?
Mo1 K1 2_655 3.5124(18) ?
Mo1 K3 1_655 3.6169(7) ?
Mo1 K1 . 3.8477(19) ?
Mo1 K1 4_656 4.1007(18) ?
Mo2 O5 2_655 1.743(5) ?
Mo2 O5 3_665 1.743(5) ?
Mo2 O5 . 1.743(5) ?
Mo2 O3 5_667 2.220(5) ?
Mo2 O3 4_657 2.220(5) ?
Mo2 O3 6_557 2.220(5) ?
Mo2 K1 . 3.5305(19) ?
Mo2 K1 2_655 3.5305(19) ?
Mo2 K1 3_665 3.5305(19) ?
Mo2 K1 4_657 4.0610(18) ?
Mo2 K1 5_667 4.0610(18) ?
Mo2 K1 6_557 4.0610(18) ?
Co1 O1 . 2.068(5) ?
Co1 O1 2_655 2.068(5) ?
Co1 O1 3_665 2.068(5) ?
Co1 O3 4_656 2.185(5) ?
Co1 O3 5_666 2.185(5) ?
Co1 O3 6_556 2.185(5) ?
Co1 K1 2_655 3.781(2) ?
Co1 K1 . 3.781(2) ?
Co1 K1 3_665 3.781(2) ?
K1 O5 5_557 2.596(6) ?
K1 O4 4_656 2.682(5) ?
K1 O5 . 2.739(6) ?
K1 O1 . 2.801(5) ?
K1 O2 3_665 2.850(5) ?
K1 O5 2_655 2.868(6) ?
K1 O1 3_665 2.947(5) ?
K1 O2 4_657 3.232(5) ?
K1 Mo1 3_665 3.5124(18) ?
K1 K2 1_456 3.8394(19) ?
K2 O2 2_644 2.791(4) ?
K2 O2 4_756 2.791(4) ?
K2 O2 1_554 2.791(4) ?
K2 O2 6_546 2.791(4) ?
K2 O2 5_666 2.791(4) ?
K2 O2 3_764 2.791(4) ?
K2 K1 3_654 3.8394(19) ?
K2 K1 6_656 3.8394(19) ?
K2 K1 5_656 3.8394(19) ?
K2 K1 1_654 3.8394(19) ?
K2 K1 4_656 3.8394(19) ?
K2 K1 2_654 3.8394(19) ?
K3 O4 6_446 2.797(5) ?
K3 O4 4_656 2.797(5) ?
K3 O4 3_665 2.797(5) ?
K3 O4 2_545 2.797(5) ?
K3 O4 1_455 2.797(5) ?
K3 O4 5_566 2.797(5) ?
K3 O2 6_446 3.233(5) ?
K3 O2 3_665 3.233(5) ?
K3 O2 2_545 3.233(5) ?
K3 O2 4_656 3.233(5) ?
K3 O2 1_455 3.233(5) ?
K3 O2 5_566 3.233(5) ?
O1 K1 2_655 2.947(5) ?
O2 K2 1_556 2.791(4) ?
O2 K1 2_655 2.850(5) ?
O2 K1 4_657 3.232(5) ?
O2 K3 1_655 3.233(5) ?
O3 Co1 4_656 2.185(5) ?
O3 Mo2 4_657 2.220(5) ?
O4 K1 4_656 2.682(5) ?
O4 K3 1_655 2.797(5) ?
O5 K1 6_557 2.596(6) ?
O5 K1 3_665 2.868(6) ?

loop_
_geom_torsion_atom_site_label_1
_geom_torsion_atom_site_label_2
_geom_torsion_atom_site_label_3
_geom_torsion_atom_site_label_4
_geom_torsion_site_symmetry_1
_geom_torsion_site_symmetry_4
_geom_torsion
O5 Mo2 K1 O5 2_655 5_557 40.0(3)
O5 Mo2 K1 O5 3_665 5_557 128.6(3)
O5 Mo2 K1 O5 . 5_557 -144.8(3)
O3 Mo2 K1 O5 5_667 5_557 7.9(2)
O3 Mo2 K1 O5 4_657 5_557 -49.64(18)
O3 Mo2 K1 O5 6_557 5_557 -113.0(2)
K1 Mo2 K1 O5 2_655 5_557 84.09(14)
K1 Mo2 K1 O5 3_665 5_557 167.57(13)
K1 Mo2 K1 O5 4_657 5_557 14.09(12)
K1 Mo2 K1 O5 5_667 5_557 122.81(12)
K1 Mo2 K1 O5 6_557 5_557 -125.40(13)
O5 Mo2 K1 O4 2_655 4_656 -99.2(3)
O5 Mo2 K1 O4 3_665 4_656 -10.5(3)
O5 Mo2 K1 O4 . 4_656 76.0(3)
O3 Mo2 K1 O4 5_667 4_656 -131.2(3)
O3 Mo2 K1 O4 4_657 4_656 171.2(3)
O3 Mo2 K1 O4 6_557 4_656 107.8(3)
K1 Mo2 K1 O4 2_655 4_656 -55.1(3)
K1 Mo2 K1 O4 3_665 4_656 28.4(3)
K1 Mo2 K1 O4 4_657 4_656 -125.1(3)
K1 Mo2 K1 O4 5_667 4_656 -16.3(3)
K1 Mo2 K1 O4 6_557 4_656 95.4(3)
O5 Mo2 K1 O5 2_655 . -175.2(4)
O5 Mo2 K1 O5 3_665 . -86.6(2)
O3 Mo2 K1 O5 5_667 . 152.7(3)
O3 Mo2 K1 O5 4_657 . 95.2(3)
O3 Mo2 K1 O5 6_557 . 31.8(3)
K1 Mo2 K1 O5 2_655 . -131.1(2)
K1 Mo2 K1 O5 3_665 . -47.6(2)
K1 Mo2 K1 O5 4_657 . 158.9(2)
K1 Mo2 K1 O5 5_667 . -92.4(2)
K1 Mo2 K1 O5 6_557 . 19.4(2)
O5 Mo2 K1 O1 2_655 . -53.2(2)
O5 Mo2 K1 O1 3_665 . 35.4(2)
O5 Mo2 K1 O1 . . 122.0(2)
O3 Mo2 K1 O1 5_667 . -85.3(2)
O3 Mo2 K1 O1 4_657 . -142.83(16)
O3 Mo2 K1 O1 6_557 . 153.78(19)
K1 Mo2 K1 O1 2_655 . -9.09(10)
K1 Mo2 K1 O1 3_665 . 74.38(10)
K1 Mo2 K1 O1 4_657 . -79.10(11)
K1 Mo2 K1 O1 5_667 . 29.62(13)
K1 Mo2 K1 O1 6_557 . 141.41(11)
O5 Mo2 K1 O2 2_655 3_665 -173.7(2)
O5 Mo2 K1 O2 3_665 3_665 -85.1(2)
O5 Mo2 K1 O2 . 3_665 1.5(2)
O3 Mo2 K1 O2 5_667 3_665 154.2(2)
O3 Mo2 K1 O2 4_657 3_665 96.65(16)
O3 Mo2 K1 O2 6_557 3_665 33.3(2)
K1 Mo2 K1 O2 2_655 3_665 -129.62(10)
K1 Mo2 K1 O2 3_665 3_665 -46.15(11)
K1 Mo2 K1 O2 4_657 3_665 160.37(13)
K1 Mo2 K1 O2 5_667 3_665 -90.90(13)
K1 Mo2 K1 O2 6_557 3_665 20.88(10)
O5 Mo2 K1 O5 3_665 2_655 88.6(2)
O5 Mo2 K1 O5 . 2_655 175.2(4)
O3 Mo2 K1 O5 5_667 2_655 -32.1(3)
O3 Mo2 K1 O5 4_657 2_655 -89.6(2)
O3 Mo2 K1 O5 6_557 2_655 -153.0(3)
K1 Mo2 K1 O5 2_655 2_655 44.1(2)
K1 Mo2 K1 O5 3_665 2_655 127.6(2)
K1 Mo2 K1 O5 4_657 2_655 -25.9(2)
K1 Mo2 K1 O5 5_667 2_655 82.8(2)
K1 Mo2 K1 O5 6_557 2_655 -165.4(2)
O5 Mo2 K1 O1 2_655 3_665 -118.9(2)
O5 Mo2 K1 O1 3_665 3_665 -30.3(2)
O5 Mo2 K1 O1 . 3_665 56.3(2)
O3 Mo2 K1 O1 5_667 3_665 -151.0(2)
O3 Mo2 K1 O1 4_657 3_665 151.47(16)
O3 Mo2 K1 O1 6_557 3_665 88.1(2)
K1 Mo2 K1 O1 2_655 3_665 -74.80(9)
K1 Mo2 K1 O1 3_665 3_665 8.68(10)
K1 Mo2 K1 O1 4_657 3_665 -144.81(12)
K1 Mo2 K1 O1 5_667 3_665 -36.08(13)
K1 Mo2 K1 O1 6_557 3_665 75.70(10)
O5 Mo2 K1 O2 2_655 4_657 107.2(2)
O5 Mo2 K1 O2 3_665 4_657 -164.2(2)
O5 Mo2 K1 O2 . 4_657 -77.6(2)
O3 Mo2 K1 O2 5_667 4_657 75.1(2)
O3 Mo2 K1 O2 4_657 4_657 17.56(15)
O3 Mo2 K1 O2 6_557 4_657 -45.83(19)
K1 Mo2 K1 O2 2_655 4_657 151.29(10)
K1 Mo2 K1 O2 3_665 4_657 -125.24(10)
K1 Mo2 K1 O2 4_657 4_657 81.28(10)
K1 Mo2 K1 O2 5_667 4_657 -169.99(10)
K1 Mo2 K1 O2 6_557 4_657 -58.21(9)
O5 Mo2 K1 Mo1 2_655 3_665 -143.7(2)
O5 Mo2 K1 Mo1 3_665 3_665 -55.0(2)
O5 Mo2 K1 Mo1 . 3_665 31.5(2)
O3 Mo2 K1 Mo1 5_667 3_665 -175.7(2)
O3 Mo2 K1 Mo1 4_657 3_665 126.71(13)
O3 Mo2 K1 Mo1 6_557 3_665 63.32(18)
K1 Mo2 K1 Mo1 2_655 3_665 -99.56(6)
K1 Mo2 K1 Mo1 3_665 3_665 -16.08(5)
K1 Mo2 K1 Mo1 4_657 3_665 -169.56(8)
K1 Mo2 K1 Mo1 5_667 3_665 -60.84(9)
K1 Mo2 K1 Mo1 6_557 3_665 50.95(4)
O5 Mo2 K1 Co1 2_655 . -85.9(2)
O5 Mo2 K1 Co1 3_665 . 2.8(2)
O5 Mo2 K1 Co1 . . 89.4(2)
O3 Mo2 K1 Co1 5_667 . -117.9(2)
O3 Mo2 K1 Co1 4_657 . -175.47(13)
O3 Mo2 K1 Co1 6_557 . 121.14(17)
K1 Mo2 K1 Co1 2_655 . -41.74(5)
K1 Mo2 K1 Co1 3_665 . 41.74(5)
K1 Mo2 K1 Co1 4_657 . -111.74(5)
K1 Mo2 K1 Co1 5_667 . -3.02(8)
K1 Mo2 K1 Co1 6_557 . 108.76(4)
O5 Mo2 K1 K2 2_655 1_456 137.5(2)
O5 Mo2 K1 K2 3_665 1_456 -133.9(2)
O5 Mo2 K1 K2 . 1_456 -47.3(2)
O3 Mo2 K1 K2 5_667 1_456 105.4(2)
O3 Mo2 K1 K2 4_657 1_456 47.87(13)
O3 Mo2 K1 K2 6_557 1_456 -15.52(18)
K1 Mo2 K1 K2 2_655 1_456 -178.40(5)
K1 Mo2 K1 K2 3_665 1_456 -94.92(7)
K1 Mo2 K1 K2 4_657 1_456 111.60(7)
K1 Mo2 K1 K2 5_667 1_456 -139.68(6)
K1 Mo2 K1 K2 6_557 1_456 -27.90(3)
O1 Co1 K1 O5 . 5_557 -15.5(2)
O1 Co1 K1 O5 2_655 5_557 -100.9(2)
O1 Co1 K1 O5 3_665 5_557 172.3(2)
O3 Co1 K1 O5 4_656 5_557 71.9(2)
O3 Co1 K1 O5 5_666 5_557 8.0(3)
O3 Co1 K1 O5 6_556 5_557 140.1(2)
K1 Co1 K1 O5 2_655 5_557 -64.08(17)
K1 Co1 K1 O5 3_665 5_557 -142.92(16)
O1 Co1 K1 O4 . 4_656 -98.6(2)
O1 Co1 K1 O4 2_655 4_656 176.00(18)
O1 Co1 K1 O4 3_665 4_656 89.2(2)
O3 Co1 K1 O4 4_656 4_656 -11.19(17)
O3 Co1 K1 O4 5_666 4_656 -75.1(2)
O3 Co1 K1 O4 6_556 4_656 57.0(2)
K1 Co1 K1 O4 2_655 4_656 -147.17(13)
K1 Co1 K1 O4 3_665 4_656 133.99(13)
O1 Co1 K1 O5 . . 117.0(2)
O1 Co1 K1 O5 2_655 . 31.61(18)
O1 Co1 K1 O5 3_665 . -55.2(2)
O3 Co1 K1 O5 4_656 . -155.57(17)
O3 Co1 K1 O5 5_666 . 140.5(2)
O3 Co1 K1 O5 6_556 . -87.4(2)
K1 Co1 K1 O5 2_655 . 68.45(11)
K1 Co1 K1 O5 3_665 . -10.40(11)
O1 Co1 K1 O1 2_655 . -85.39(15)
O1 Co1 K1 O1 3_665 . -172.2(3)
O3 Co1 K1 O1 4_656 . 87.4(2)
O3 Co1 K1 O1 5_666 . 23.5(3)
O3 Co1 K1 O1 6_556 . 155.6(3)
K1 Co1 K1 O1 2_655 . -48.56(19)
K1 Co1 K1 O1 3_665 . -127.40(19)
O1 Co1 K1 O2 . 3_665 -166.3(2)
O1 Co1 K1 O2 2_655 3_665 108.33(17)
O1 Co1 K1 O2 3_665 3_665 21.56(19)
O3 Co1 K1 O2 4_656 3_665 -78.86(17)
O3 Co1 K1 O2 5_666 3_665 -142.8(2)
O3 Co1 K1 O2 6_556 3_665 -10.7(2)
K1 Co1 K1 O2 2_655 3_665 145.16(11)
K1 Co1 K1 O2 3_665 3_665 66.31(12)
O1 Co1 K1 O5 . 2_655 58.5(2)
O1 Co1 K1 O5 2_655 2_655 -26.88(17)
O1 Co1 K1 O5 3_665 2_655 -113.6(2)
O3 Co1 K1 O5 4_656 2_655 145.93(16)
O3 Co1 K1 O5 5_666 2_655 82.0(2)
O3 Co1 K1 O5 6_556 2_655 -145.9(2)
K1 Co1 K1 O5 2_655 2_655 9.96(11)
K1 Co1 K1 O5 3_665 2_655 -68.89(10)
O1 Co1 K1 O1 . 3_665 172.2(3)
O1 Co1 K1 O1 2_655 3_665 86.77(15)
O3 Co1 K1 O1 4_656 3_665 -100.4(2)
O3 Co1 K1 O1 5_666 3_665 -164.3(3)
O3 Co1 K1 O1 6_556 3_665 -32.3(2)
K1 Co1 K1 O1 2_655 3_665 123.60(17)
K1 Co1 K1 O1 3_665 3_665 44.75(17)
O1 Co1 K1 O2 . 4_657 121.9(3)
O1 Co1 K1 O2 2_655 4_657 36.5(3)
O1 Co1 K1 O2 3_665 4_657 -50.2(3)
O3 Co1 K1 O2 4_656 4_657 -150.6(3)
O3 Co1 K1 O2 5_666 4_657 145.5(3)
O3 Co1 K1 O2 6_556 4_657 -82.5(3)
K1 Co1 K1 O2 2_655 4_657 73.4(2)
K1 Co1 K1 O2 3_665 4_657 -5.5(2)
O1 Co1 K1 Mo1 . 3_665 -166.63(19)
O1 Co1 K1 Mo1 2_655 3_665 107.98(14)
O1 Co1 K1 Mo1 3_665 3_665 21.21(16)
O3 Co1 K1 Mo1 4_656 3_665 -79.21(13)
O3 Co1 K1 Mo1 5_666 3_665 -143.1(2)
O3 Co1 K1 Mo1 6_556 3_665 -11.04(18)
K1 Co1 K1 Mo1 2_655 3_665 144.81(4)
K1 Co1 K1 Mo1 3_665 3_665 65.97(4)
O1 Co1 K1 Mo2 . . 87.98(19)
O1 Co1 K1 Mo2 2_655 . 2.59(14)
O1 Co1 K1 Mo2 3_665 . -84.18(17)
O3 Co1 K1 Mo2 4_656 . 175.40(13)
O3 Co1 K1 Mo2 5_666 . 111.5(2)
O3 Co1 K1 Mo2 6_556 . -116.43(18)
K1 Co1 K1 Mo2 2_655 . 39.43(5)
K1 Co1 K1 Mo2 3_665 . -39.43(5)
O1 Co1 K1 K2 . 1_456 -158.0(2)
O1 Co1 K1 K2 2_655 1_456 116.59(15)
O1 Co1 K1 K2 3_665 1_456 29.83(17)
O3 Co1 K1 K2 4_656 1_456 -70.60(14)
O3 Co1 K1 K2 5_666 1_456 -134.5(2)
O3 Co1 K1 K2 6_556 1_456 -2.4(2)
K1 Co1 K1 K2 2_655 1_456 153.43(7)
K1 Co1 K1 K2 3_665 1_456 74.58(9)
O4 Mo1 O1 Co1 . . 0.2(5)
O2 Mo1 O1 Co1 . . 121.8(4)
O3 Mo1 O1 Co1 . . -118.5(4)
K1 Mo1 O1 Co1 2_655 . 103.2(4)
K3 Mo1 O1 Co1 1_655 . 52.5(5)
K1 Mo1 O1 Co1 . . -145.8(6)
K1 Mo1 O1 Co1 4_656 . -27.3(4)
O4 Mo1 O1 K1 . . 146.0(2)
O2 Mo1 O1 K1 . . -92.4(3)
O3 Mo1 O1 K1 . . 27.2(3)
K1 Mo1 O1 K1 2_655 . -111.0(2)
K3 Mo1 O1 K1 1_655 . -161.69(9)
K1 Mo1 O1 K1 4_656 . 118.49(16)
O4 Mo1 O1 K1 . 2_655 -103.0(2)
O2 Mo1 O1 K1 . 2_655 18.6(2)
O3 Mo1 O1 K1 . 2_655 138.24(17)
K3 Mo1 O1 K1 1_655 2_655 -50.69(18)
K1 Mo1 O1 K1 . 2_655 111.0(2)
K1 Mo1 O1 K1 4_656 2_655 -130.51(9)
O1 Co1 O1 Mo1 2_655 . -107.7(5)
O1 Co1 O1 Mo1 3_665 . 154.1(5)
O3 Co1 O1 Mo1 4_656 . 55.7(4)
O3 Co1 O1 Mo1 5_666 . -18.0(5)
O3 Co1 O1 Mo1 6_556 . 45.6(8)
K1 Co1 O1 Mo1 2_655 . -101.9(4)
K1 Co1 O1 Mo1 . . 148.0(5)
K1 Co1 O1 Mo1 3_665 . -158.9(4)
O1 Co1 O1 K1 2_655 . 104.4(2)
O1 Co1 O1 K1 3_665 . 6.1(2)
O3 Co1 O1 K1 4_656 . -92.29(18)
O3 Co1 O1 K1 5_666 . -165.99(16)
O3 Co1 O1 K1 6_556 . -102.4(6)
K1 Co1 O1 K1 2_655 . 110.1(2)
K1 Co1 O1 K1 3_665 . 53.10(16)
O1 Co1 O1 K1 2_655 2_655 -5.7(2)
O1 Co1 O1 K1 3_665 2_655 -104.0(2)
O3 Co1 O1 K1 4_656 2_655 157.62(16)
O3 Co1 O1 K1 5_666 2_655 83.92(17)
O3 Co1 O1 K1 6_556 2_655 147.5(5)
K1 Co1 O1 K1 . 2_655 -110.1(2)
K1 Co1 O1 K1 3_665 2_655 -56.98(13)
O5 K1 O1 Mo1 5_557 . 8.5(3)
O4 K1 O1 Mo1 4_656 . -87.9(2)
O5 K1 O1 Mo1 . . 136.7(2)
O2 K1 O1 Mo1 3_665 . -142.9(2)
O5 K1 O1 Mo1 2_655 . 87.1(2)
O1 K1 O1 Mo1 3_665 . -163.6(2)
O2 K1 O1 Mo1 4_657 . 67.2(4)
Mo1 K1 O1 Mo1 3_665 . -147.4(2)
Mo2 K1 O1 Mo1 . . 112.1(2)
Co1 K1 O1 Mo1 . . -158.9(4)
K2 K1 O1 Mo1 1_456 . -101.6(4)
O5 K1 O1 Co1 5_557 . 167.46(19)
O4 K1 O1 Co1 4_656 . 71.01(19)
O5 K1 O1 Co1 . . -64.4(2)
O2 K1 O1 Co1 3_665 . 16.0(3)
O5 K1 O1 Co1 2_655 . -114.0(2)
O1 K1 O1 Co1 3_665 . -4.69(17)
O2 K1 O1 Co1 4_657 . -133.9(3)
Mo1 K1 O1 Co1 3_665 . 11.51(16)
Mo2 K1 O1 Co1 . . -88.98(16)
K2 K1 O1 Co1 1_456 . 57.3(5)
O5 K1 O1 K1 5_557 2_655 -92.16(18)
O4 K1 O1 K1 4_656 2_655 171.39(19)
O5 K1 O1 K1 . 2_655 36.02(19)
O2 K1 O1 K1 3_665 2_655 116.41(18)
O5 K1 O1 K1 2_655 2_655 -13.62(15)
O1 K1 O1 K1 3_665 2_655 95.70(15)
O2 K1 O1 K1 4_657 2_655 -33.5(4)
Mo1 K1 O1 K1 3_665 2_655 111.90(13)
Mo2 K1 O1 K1 . 2_655 11.41(13)
Co1 K1 O1 K1 . 2_655 100.4(2)
K2 K1 O1 K1 1_456 2_655 157.7(3)
O4 Mo1 O2 K1 . 2_655 100.3(2)
O1 Mo1 O2 K1 . 2_655 -19.3(2)
O3 Mo1 O2 K1 . 2_655 -139.28(19)
K3 Mo1 O2 K1 1_655 2_655 100.74(17)
K1 Mo1 O2 K1 . 2_655 -63.43(16)
K1 Mo1 O2 K1 4_656 2_655 113.16(18)
O4 Mo1 O2 K1 . 4_657 -167.5(2)
O1 Mo1 O2 K1 . 4_657 72.9(2)
O3 Mo1 O2 K1 . 4_657 -47.0(2)
K1 Mo1 O2 K1 2_655 4_657 92.26(19)
K3 Mo1 O2 K1 1_655 4_657 -167.0(2)
K1 Mo1 O2 K1 . 4_657 28.83(19)
K1 Mo1 O2 K1 4_656 4_657 -154.58(11)
O4 Mo1 O2 K3 . 1_655 -0.5(2)
O1 Mo1 O2 K3 . 1_655 -120.06(17)
O3 Mo1 O2 K3 . 1_655 119.98(18)
K1 Mo1 O2 K3 2_655 1_655 -100.74(17)
K1 Mo1 O2 K3 . 1_655 -164.17(5)
K1 Mo1 O2 K3 4_656 1_655 12.4(3)
O4 Mo1 O3 Co1 . 4_656 -16.5(4)
O2 Mo1 O3 Co1 . 4_656 -139.2(3)
O1 Mo1 O3 Co1 . 4_656 102.4(3)
K1 Mo1 O3 Co1 2_655 4_656 164.53(12)
K3 Mo1 O3 Co1 1_655 4_656 -68.5(3)
K1 Mo1 O3 Co1 . 4_656 121.4(3)
K1 Mo1 O3 Co1 4_656 4_656 0.3(3)
O4 Mo1 O3 Mo2 . 4_657 155.8(4)
O2 Mo1 O3 Mo2 . 4_657 33.2(4)
O1 Mo1 O3 Mo2 . 4_657 -85.2(4)
K1 Mo1 O3 Mo2 2_655 4_657 -23.1(5)
K3 Mo1 O3 Mo2 1_655 4_657 103.8(4)
K1 Mo1 O3 Mo2 . 4_657 -66.3(3)
K1 Mo1 O3 Mo2 4_656 4_657 172.7(4)
O2 Mo1 O4 K1 . 4_656 160.6(3)
O1 Mo1 O4 K1 . 4_656 -80.5(4)
O3 Mo1 O4 K1 . 4_656 39.3(4)
K1 Mo1 O4 K1 2_655 4_656 -141.4(3)
K3 Mo1 O4 K1 1_655 4_656 160.0(5)
K1 Mo1 O4 K1 . 4_656 -44.5(5)
O2 Mo1 O4 K3 . 1_655 0.6(3)
O1 Mo1 O4 K3 . 1_655 119.5(2)
O3 Mo1 O4 K3 . 1_655 -120.7(2)
K1 Mo1 O4 K3 2_655 1_655 58.59(19)
K1 Mo1 O4 K3 . 1_655 155.49(11)
K1 Mo1 O4 K3 4_656 1_655 -160.0(5)
O5 Mo2 O5 K1 2_655 6_557 137.7(5)
O5 Mo2 O5 K1 3_665 6_557 -115.3(5)
O3 Mo2 O5 K1 5_667 6_557 4.1(9)
O3 Mo2 O5 K1 4_657 6_557 49.1(4)
O3 Mo2 O5 K1 6_557 6_557 -23.5(4)
K1 Mo2 O5 K1 . 6_557 133.7(5)
K1 Mo2 O5 K1 2_655 6_557 -171.2(3)
K1 Mo2 O5 K1 3_665 6_557 -111.6(5)
K1 Mo2 O5 K1 4_657 6_557 112.9(4)
K1 Mo2 O5 K1 5_667 6_557 -95.7(4)
O5 Mo2 O5 K1 2_655 . 4.0(3)
O5 Mo2 O5 K1 3_665 . 111.0(2)
O3 Mo2 O5 K1 5_667 . -129.6(5)
O3 Mo2 O5 K1 4_657 . -84.6(2)
O3 Mo2 O5 K1 6_557 . -157.2(2)
K1 Mo2 O5 K1 2_655 . 55.1(2)
K1 Mo2 O5 K1 3_665 . 114.7(2)
K1 Mo2 O5 K1 4_657 . -20.9(2)
K1 Mo2 O5 K1 5_667 . 130.62(13)
K1 Mo2 O5 K1 6_557 . -133.7(5)
O5 Mo2 O5 K1 2_655 3_665 -110.7(2)
O5 Mo2 O5 K1 3_665 3_665 -3.7(3)
O3 Mo2 O5 K1 5_667 3_665 115.7(5)
O3 Mo2 O5 K1 4_657 3_665 160.71(17)
O3 Mo2 O5 K1 6_557 3_665 88.07(18)
K1 Mo2 O5 K1 . 3_665 -114.7(2)
K1 Mo2 O5 K1 2_655 3_665 -59.58(19)
K1 Mo2 O5 K1 4_657 3_665 -135.55(10)
K1 Mo2 O5 K1 5_667 3_665 15.9(2)
K1 Mo2 O5 K1 6_557 3_665 111.6(5)
O5 K1 O5 Mo2 5_557 . 44.0(4)
O4 K1 O5 Mo2 4_656 . -139.6(2)
O1 K1 O5 Mo2 . . -59.0(2)
O2 K1 O5 Mo2 3_665 . -178.5(2)
O5 K1 O5 Mo2 2_655 . -2.8(2)
O1 K1 O5 Mo2 3_665 . -116.9(2)
O2 K1 O5 Mo2 4_657 . 93.9(2)
Mo1 K1 O5 Mo2 3_665 . -148.0(2)
Co1 K1 O5 Mo2 . . -88.1(2)
K2 K1 O5 Mo2 1_456 . 136.4(2)
O5 K1 O5 K1 5_557 6_557 -105.4(2)
O4 K1 O5 K1 4_656 6_557 71.0(3)
O1 K1 O5 K1 . 6_557 151.56(18)
O2 K1 O5 K1 3_665 6_557 32.04(17)
O5 K1 O5 K1 2_655 6_557 -152.2(2)
O1 K1 O5 K1 3_665 6_557 93.64(19)
O2 K1 O5 K1 4_657 6_557 -55.50(16)
Mo1 K1 O5 K1 3_665 6_557 62.60(15)
Mo2 K1 O5 K1 . 6_557 -149.4(3)
Co1 K1 O5 K1 . 6_557 122.47(16)
K2 K1 O5 K1 1_456 6_557 -12.97(16)
O5 K1 O5 K1 5_557 3_665 146.6(2)
O4 K1 O5 K1 4_656 3_665 -37.0(3)
O1 K1 O5 K1 . 3_665 43.6(2)
O2 K1 O5 K1 3_665 3_665 -75.96(19)
O5 K1 O5 K1 2_655 3_665 99.83(18)
O1 K1 O5 K1 3_665 3_665 -14.36(16)
O2 K1 O5 K1 4_657 3_665 -163.5(2)
Mo1 K1 O5 K1 3_665 3_665 -45.39(15)
Mo2 K1 O5 K1 . 3_665 102.6(3)
Co1 K1 O5 K1 . 3_665 14.48(16)
K2 K1 O5 K1 1_456 3_665 -120.97(17)
